data_6000175
loop_
_publ_author_name
'Lasocha, W.'
'Opozda, E.'
'Schenk, H.'

_publ_section_title
;
 Crystal structure of new Ni(II) complex with non-symmetrical
 bis-enaminone from powder diffraction data
;
_journal_coden_ASTM ZEKRDZ
_journal_issue 1
_journal_name_full 'Zeitschrift f\"ur Kristallographie'
_journal_page_first 34
_journal_page_last 38
_journal_paper_doi 10.1524/zkri.2000.215.1.34
_journal_volume 215
_journal_year 2000
_chemical_formula_sum 'C22 H32 Br N2 Ni O2'
_space_group_name_H-M_alt 'P 1 21/c 1'
_cell_angle_alpha 90.000
_cell_angle_beta 124.530
_cell_angle_gamma 90.000
_cell_length_a 10.3620
_cell_length_b 18.4680
_cell_length_c 12.0660
_cell_volume 1902.24
_cod_database_code 6000175

loop_
_atom_site_label
_atom_site_fract_x
_atom_site_fract_y
_atom_site_fract_z
? ? ? ?
